data_2201083
loop_
_publ_author_name
'Javier A. Cabeza'
'Ignacio del R\'io'
'Marta Su\'arez'
'Santiago Garc\'ia-Granda'

_publ_section_title
;
 Benzophenone iminium tetrafluoroborate
;
_journal_issue 4
_journal_name_full 'Acta Crystallographica Section E'
_journal_page_first o429
_journal_page_last o430
_journal_paper_doi 10.1107/S160053680200452X
_journal_volume 58
_journal_year 2002
_chemical_formula_iupac 'C13 H12 N 1+, B F4 1-'
_chemical_formula_moiety 'C13 H12 N 1+, B F4 1-'
_chemical_formula_sum 'C13 H12 B F4 N'
_chemical_formula_weight 269.05
_chemical_name_systematic
;
Benzophenone iminium tetrafluoroborate
;
_space_group_IT_number 14
_symmetry_cell_setting monoclinic
_symmetry_space_group_name_Hall '-P 2yn'
_symmetry_space_group_name_H-M 'P 1 21/n 1'
_atom_sites_solution_hydrogens geom
_atom_sites_solution_primary direct
_atom_sites_solution_secondary difmap
_audit_creation_method SHELXL-97
_cell_angle_alpha 90.00
_cell_angle_beta 91.895(4)
_cell_angle_gamma 90.00
_cell_formula_units_Z 4
_cell_length_a 5.9727(4)
_cell_length_b 15.0820(10)
_cell_length_c 14.3364(10)
_cell_measurement_reflns_used 2348
_cell_measurement_temperature 200(2)
_cell_measurement_theta_max 70
_cell_measurement_theta_min 2
_cell_volume 1290.72(15)
_computing_cell_refinement 'HKL SCALEPACK (Otwinowski & Minor, 1997)'
_computing_data_collection 'COLLECT (Nonius, 2000)'
_computing_data_reduction 'HKL DENZO (Otwinowski & Minor, 1997) and SCALEPACK'
_computing_molecular_graphics 'ORTEP-3 (Farrugia, 1997)'
_computing_publication_material SHELXL97
_computing_structure_refinement 'SHELXL97 (Sheldrick, 1997)'
_computing_structure_solution 'SHELXS86 (Sheldrick, 1985)'
_diffrn_ambient_temperature 200(2)
_diffrn_detector_area_resol_mean 9
_diffrn_measured_fraction_theta_full 0.971
_diffrn_measured_fraction_theta_max 0.971
_diffrn_measurement_device '95mm CCD camera on \k-goniostat'
_diffrn_measurement_device_type 'Nonius KappaCCD'
_diffrn_measurement_method CCD
_diffrn_radiation_monochromator 'horizontally mounted graphite crystal'
_diffrn_radiation_source 'fine-focus sealed tube'
_diffrn_radiation_type CuK\a
_diffrn_radiation_wavelength 1.54178
_diffrn_reflns_av_R_equivalents 0.065
_diffrn_reflns_av_sigmaI/netI 0.0339
_diffrn_reflns_limit_h_max 7
_diffrn_reflns_limit_h_min 0
_diffrn_reflns_limit_k_max 18
_diffrn_reflns_limit_k_min 0
_diffrn_reflns_limit_l_max 17
_diffrn_reflns_limit_l_min -17
_diffrn_reflns_number 11038
_diffrn_reflns_theta_full 68.43
_diffrn_reflns_theta_max 68.43
_diffrn_reflns_theta_min 4.26
_diffrn_standards_decay_% 0
_diffrn_standards_number 0
_exptl_absorpt_coefficient_mu 1.048
_exptl_absorpt_correction_type none
_exptl_absorpt_process_details
;
?
;
_exptl_crystal_colour White
_exptl_crystal_density_diffrn 1.385
_exptl_crystal_density_method 'not measured'
_exptl_crystal_description Block
_exptl_crystal_F_000 552
_exptl_crystal_size_max 0.25
_exptl_crystal_size_mid 0.10
_exptl_crystal_size_min 0.08
_refine_diff_density_max 0.32
_refine_diff_density_min -0.28
_refine_ls_extinction_method none
_refine_ls_goodness_of_fit_ref 1.10
_refine_ls_hydrogen_treatment refall
_refine_ls_matrix_type full
_refine_ls_number_parameters 220
_refine_ls_number_reflns 2306
_refine_ls_number_restraints 0
_refine_ls_restrained_S_all 1.10
_refine_ls_R_factor_all 0.082
_refine_ls_R_factor_gt 0.060
_refine_ls_shift/su_max 0.001
_refine_ls_shift/su_mean <0.001
_refine_ls_structure_factor_coef Fsqd
_refine_ls_weighting_details 'calc w = 1/[\s^2^(Fo^2^)+(0.1069P)^2^+0.3137P] where P = (Fo^2^+2Fc^2^)/3'
_refine_ls_weighting_scheme calc
_refine_ls_wR_factor_gt 0.172
_refine_ls_wR_factor_ref 0.196
_reflns_number_gt 1624
_reflns_number_total 2306
_reflns_threshold_expression I>2\s(I)
_cod_data_source_file ci6109.cif
_cod_data_source_block I
_cod_original_sg_symbol_H-M 'P 21/n'
_cod_database_code 2201083
_cod_database_fobs_code 2201083

loop_
_symmetry_equiv_pos_as_xyz
'x, y, z'
'-x+1/2, y+1/2, -z+1/2'
'-x, -y, -z'
'x-1/2, -y-1/2, z-1/2'

loop_
_atom_site_label
_atom_site_fract_x
_atom_site_fract_y
_atom_site_fract_z
_atom_site_U_iso_or_equiv
_atom_site_adp_type
_atom_site_calc_flag
_atom_site_refinement_flags
_atom_site_occupancy
_atom_site_disorder_assembly
_atom_site_disorder_group
_atom_site_type_symbol
C1 0.8688(4) 0.27992(16) 0.51965(18) 0.0542(7) Uani d . 1 . . C
C2 0.7895(4) 0.20242(17) 0.46724(18) 0.0548(7) Uani d . 1 . . C
C3 0.9348(5) 0.13219(18) 0.45107(19) 0.0582(7) Uani d . 1 . . C
C4 0.8674(5) 0.0612(2) 0.3971(2) 0.0674(8) Uani d . 1 . . C
C5 0.6519(6) 0.0590(2) 0.3577(2) 0.0771(9) Uani d . 1 . . C
C6 0.5077(6) 0.1283(3) 0.3740(3) 0.0813(10) Uani d . 1 . . C
C7 0.5723(5) 0.1994(2) 0.4273(2) 0.0702(8) Uani d . 1 . . C
C8 1.0505(4) 0.27364(16) 0.59144(17) 0.0537(7) Uani d . 1 . . C
C9 1.0644(6) 0.20021(19) 0.6498(2) 0.0607(7) Uani d . 1 . . C
C10 1.2404(6) 0.1930(2) 0.7146(2) 0.0695(8) Uani d . 1 . . C
C11 1.4004(6) 0.2580(2) 0.7217(2) 0.0734(9) Uani d . 1 . . C
C12 1.3841(5) 0.3326(2) 0.6659(2) 0.0692(8) Uani d . 1 . . C
C13 1.2108(5) 0.34047(19) 0.6007(2) 0.0605(7) Uani d . 1 . . C
B1 0.2697(5) 0.4366(2) 0.3484(2) 0.0577(8) Uani d . 1 . . B
F1 0.4824(3) 0.45061(15) 0.38620(18) 0.1093(8) Uani d . 1 . . F
F2 0.2663(3) 0.45451(15) 0.25612(13) 0.0970(7) Uani d . 1 . . F
F3 0.1200(3) 0.48922(14) 0.39319(16) 0.1001(7) Uani d . 1 . . F
F4 0.2126(3) 0.35000(12) 0.36554(14) 0.0902(7) Uani d . 1 . . F
N1 0.7842(5) 0.35776(17) 0.5018(2) 0.0664(7) Uani d . 1 . . N
H1 0.668(7) 0.366(3) 0.458(3) 0.110(14) Uiso d . 1 . . H
H2 0.827(7) 0.410(3) 0.538(3) 0.116(14) Uiso d . 1 . . H
H3 1.079(5) 0.1321(17) 0.480(2) 0.060(8) Uiso d . 1 . . H
H4 0.966(5) 0.0156(19) 0.3835(19) 0.060(8) Uiso d . 1 . . H
H5 0.606(5) 0.009(2) 0.319(2) 0.072(8) Uiso d . 1 . . H
H6 0.362(7) 0.130(3) 0.346(3) 0.103(12) Uiso d . 1 . . H
H7 0.475(5) 0.247(2) 0.440(2) 0.076(9) Uiso d . 1 . . H
H9 0.959(5) 0.1592(19) 0.6452(18) 0.053(7) Uiso d . 1 . . H
H10 1.245(5) 0.143(2) 0.753(2) 0.065(8) Uiso d . 1 . . H
H11 1.535(7) 0.250(3) 0.766(3) 0.113(13) Uiso d . 1 . . H
H12 1.496(6) 0.378(3) 0.674(2) 0.094(11) Uiso d . 1 . . H
H13 1.199(5) 0.390(2) 0.563(2) 0.076(9) Uiso d . 1 . . H

loop_
_atom_site_aniso_label
_atom_site_aniso_U_11
_atom_site_aniso_U_22
_atom_site_aniso_U_33
_atom_site_aniso_U_12
_atom_site_aniso_U_13
_atom_site_aniso_U_23
C1 0.0527(14) 0.0534(14) 0.0573(15) 0.0065(12) 0.0103(11) 0.0051(11)
C2 0.0508(15) 0.0606(15) 0.0532(15) 0.0041(11) 0.0042(11) 0.0023(11)
C3 0.0546(16) 0.0596(16) 0.0602(16) 0.0054(12) -0.0011(13) 0.0022(12)
C4 0.0710(19) 0.0606(17) 0.0706(18) 0.0061(15) 0.0010(15) -0.0093(14)
C5 0.073(2) 0.082(2) 0.075(2) -0.0102(17) -0.0034(16) -0.0134(17)
C6 0.0579(19) 0.106(3) 0.080(2) -0.0065(18) -0.0018(16) -0.0106(19)
C7 0.0545(17) 0.086(2) 0.0696(19) 0.0094(15) 0.0016(14) -0.0063(16)
C8 0.0575(15) 0.0508(14) 0.0533(14) 0.0074(11) 0.0072(12) -0.0013(11)
C9 0.0731(19) 0.0532(15) 0.0559(16) -0.0011(14) 0.0034(14) 0.0007(12)
C10 0.092(2) 0.0623(17) 0.0539(16) 0.0110(16) -0.0038(15) 0.0045(13)
C11 0.078(2) 0.080(2) 0.0617(18) 0.0083(17) -0.0065(15) -0.0093(15)
C12 0.0672(19) 0.076(2) 0.0644(18) -0.0044(16) 0.0013(15) -0.0081(15)
C13 0.0677(18) 0.0544(16) 0.0599(16) 0.0017(13) 0.0111(13) -0.0017(13)
B1 0.0534(17) 0.0536(17) 0.0656(19) 0.0085(13) -0.0033(14) -0.0024(14)
F1 0.0732(13) 0.1164(17) 0.1357(19) -0.0103(11) -0.0365(12) 0.0279(14)
F2 0.1037(15) 0.1168(17) 0.0706(12) 0.0269(12) 0.0039(10) 0.0219(11)
F3 0.1015(14) 0.0831(13) 0.1166(16) 0.0259(11) 0.0147(12) -0.0212(11)
F4 0.1120(16) 0.0637(11) 0.0945(14) -0.0016(9) -0.0034(12) -0.0002(9)
N1 0.0642(15) 0.0639(16) 0.0714(16) 0.0152(12) 0.0067(13) 0.0058(12)

loop_
_atom_type_symbol
_atom_type_description
_atom_type_scat_dispersion_real
_atom_type_scat_dispersion_imag
_atom_type_scat_source
C C 0.0181 0.0091 'International Tables Vol C Tables 4.2.6.8 and 6.1.1.4'
H H 0.0000 0.0000 'International Tables Vol C Tables 4.2.6.8 and 6.1.1.4'
B B 0.0090 0.0039 'International Tables Vol C Tables 4.2.6.8 and 6.1.1.4'
F F 0.0727 0.0534 'International Tables Vol C Tables 4.2.6.8 and 6.1.1.4'
N N 0.0311 0.0180 'International Tables Vol C Tables 4.2.6.8 and 6.1.1.4'

loop_
_geom_angle_atom_site_label_1
_geom_angle_atom_site_label_2
_geom_angle_atom_site_label_3
_geom_angle
N1 C1 C2 120.3(3)
N1 C1 C8 117.9(3)
C2 C1 C8 121.8(2)
C3 C2 C7 118.7(3)
C3 C2 C1 120.1(2)
C7 C2 C1 121.1(2)
C4 C3 C2 120.9(3)
C4 C3 H3 119.4(16)
C2 C3 H3 119.6(16)
C3 C4 C5 119.9(3)
C3 C4 H4 121.1(17)
C5 C4 H4 118.9(17)
C6 C5 C4 119.2(3)
C6 C5 H5 121.3(18)
C4 C5 H5 119.4(18)
C7 C6 C5 121.6(3)
C7 C6 H6 117(2)
C5 C6 H6 122(2)
C6 C7 C2 119.7(3)
C6 C7 H7 122.7(19)
C2 C7 H7 117.7(19)
C9 C8 C13 119.5(3)
C9 C8 C1 120.0(2)
C13 C8 C1 120.5(2)
C10 C9 C8 119.8(3)
C10 C9 H9 121.1(18)
C8 C9 H9 119.1(18)
C11 C10 C9 120.4(3)
C11 C10 H10 121.9(18)
C9 C10 H10 117.8(18)
C10 C11 C12 120.3(3)
C10 C11 H11 120(2)
C12 C11 H11 120(2)
C13 C12 C11 120.0(3)
C13 C12 H12 122(2)
C11 C12 H12 118(2)
C12 C13 C8 120.1(3)
C12 C13 H13 120.6(19)
C8 C13 H13 119.3(19)
F2 B1 F3 110.8(2)
F2 B1 F4 111.6(3)
F3 B1 F4 107.3(3)
F2 B1 F1 109.8(3)
F3 B1 F1 109.5(3)
F4 B1 F1 107.8(2)
C1 N1 H1 122(2)
C1 N1 H2 122(3)
H1 N1 H2 115(4)

loop_
_geom_bond_atom_site_label_1
_geom_bond_atom_site_label_2
_geom_bond_site_symmetry_2
_geom_bond_distance
_geom_bond_publ_flag
C1 N1 . 1.300(3) yes
C1 C2 . 1.460(4) yes
C1 C8 . 1.474(4) yes
C2 C3 . 1.393(4) ?
C2 C7 . 1.402(4) ?
C3 C4 . 1.373(4) ?
C3 H3 . 0.94(3) ?
C4 C5 . 1.389(4) ?
C4 H4 . 0.93(3) ?
C5 C6 . 1.379(5) ?
C5 H5 . 0.97(3) ?
C6 C7 . 1.366(5) ?
C6 H6 . 0.95(4) ?
C7 H7 . 0.95(3) ?
C8 C9 . 1.388(4) ?
C8 C13 . 1.394(4) ?
C9 C10 . 1.384(4) ?
C9 H9 . 0.88(3) ?
C10 C11 . 1.371(5) ?
C10 H10 . 0.93(3) ?
C11 C12 . 1.382(5) ?
C11 H11 . 1.02(4) ?
C12 C13 . 1.377(4) ?
C12 H12 . 0.96(4) ?
C13 H13 . 0.93(3) ?
B1 F2 . 1.350(4) ?
B1 F3 . 1.370(4) ?
B1 F4 . 1.375(4) ?
B1 F1 . 1.380(4) ?
N1 H1 . 0.93(5) ?
N1 H2 . 0.97(4) ?

loop_
_geom_hbond_atom_site_label_D
_geom_hbond_atom_site_label_H
_geom_hbond_atom_site_label_A
_geom_hbond_site_symmetry_A
_geom_hbond_distance_DH
_geom_hbond_distance_HA
_geom_hbond_distance_DA
_geom_hbond_angle_DHA
_geom_hbond_publ_flag
N1 H1 F1 1_555 0.93(4) 1.96(4) 2.786(4) 147(4) yes
N1 H2 F3 3_666 0.97(5) 1.83(4) 2.804(3) 175(4) yes
C7 H7 F4 1_555 0.95(3) 2.43(3) 3.230(4) 142(2) yes
C11 H11 F4 4_766 1.02(4) 2.31(4) 3.183(4) 143(3) yes

loop_
_geom_torsion_atom_site_label_1
_geom_torsion_atom_site_label_2
_geom_torsion_atom_site_label_3
_geom_torsion_atom_site_label_4
_geom_torsion
_geom_torsion_publ_flag
N1 C1 C2 C3 149.0(3) ?
C8 C1 C2 C3 -28.8(4) yes
N1 C1 C2 C7 -26.8(4) yes
C8 C1 C2 C7 155.4(3) ?
C7 C2 C3 C4 0.0(4) ?
C1 C2 C3 C4 -175.9(3) ?
C2 C3 C4 C5 0.1(5) ?
C3 C4 C5 C6 -0.4(5) ?
C4 C5 C6 C7 0.6(5) ?
C5 C6 C7 C2 -0.5(5) ?
C3 C2 C7 C6 0.2(4) ?
C1 C2 C7 C6 176.1(3) ?
N1 C1 C8 C9 144.1(3) ?
C2 C1 C8 C9 -38.0(4) yes
N1 C1 C8 C13 -36.7(4) yes
C2 C1 C8 C13 141.2(3) ?
C13 C8 C9 C10 -1.7(4) ?
C1 C8 C9 C10 177.4(3) ?
C8 C9 C10 C11 0.2(5) ?
C9 C10 C11 C12 1.8(5) ?
C10 C11 C12 C13 -2.2(5) ?
C11 C12 C13 C8 0.6(4) ?
C9 C8 C13 C12 1.3(4) ?
C1 C8 C13 C12 -177.9(3) ?
